data_4517413
loop_
_publ_author_name
'Chen, Wei'
'Liu, Haiyu'
'Fan, Ruiqing'
'Wang, Ping'
'Sun, Tiancheng'
'Yang, Yulin'

_publ_section_title
;
 Formation and Encapsulation of Lead Halide Perovskites in Lanthanide
 Metal-Organic Frameworks for Tunable Emission.
;
_journal_name_full 'ACS applied materials &amp; interfaces'
_journal_paper_doi 10.1021/acsami.9b23617
_journal_year 2020
_chemical_formula_moiety 'C30 H24 Dy N O11'
_chemical_formula_sum 'C30 H24 Dy N O11'
_chemical_formula_weight 737.00
_space_group_crystal_system triclinic
_space_group_IT_number 2
_space_group_name_Hall '-P 1'
_space_group_name_H-M_alt 'P -1'
_atom_sites_solution_hydrogens mixed
_atom_sites_solution_primary direct
_audit_creation_date 2019-05-29
_audit_creation_method
;
Olex2 1.2
(compiled 2018.05.29 svn.r3508 for OlexSys, GUI svn.r5506)
;
_cell_angle_alpha 65.768(6)
_cell_angle_beta 72.267(6)
_cell_angle_gamma 88.550(6)
_cell_formula_units_Z 2
_cell_length_a 10.893(3)
_cell_length_b 11.439(3)
_cell_length_c 12.520(3)
_cell_measurement_reflns_used 9829
_cell_measurement_temperature 293(2)
_cell_measurement_theta_max 30.70
_cell_measurement_theta_min 2.25
_cell_volume 1346.0(6)
_computing_cell_refinement 'SAINT V8.38A (?, 2016)'
_computing_data_reduction 'SAINT V8.38A (?, 2016)'
_computing_molecular_graphics 'Olex2 (Dolomanov et al., 2009)'
_computing_publication_material 'Olex2 (Dolomanov et al., 2009)'
_computing_structure_refinement 'XL (Sheldrick, 2008)'
_computing_structure_solution 'XS (Sheldrick, 2008)'
_diffrn_ambient_temperature 293.01
_diffrn_measured_fraction_theta_full 0.998
_diffrn_measured_fraction_theta_max 0.987
_diffrn_measurement_device_type 'CCD area detector'
_diffrn_measurement_method 'phi and omega scans'
_diffrn_radiation_monochromator graphite
_diffrn_radiation_type MoK\a
_diffrn_radiation_wavelength 0.71073
_diffrn_reflns_av_R_equivalents 0.0585
_diffrn_reflns_av_unetI/netI 0.0653
_diffrn_reflns_Laue_measured_fraction_full 0.998
_diffrn_reflns_Laue_measured_fraction_max 0.987
_diffrn_reflns_limit_h_max 15
_diffrn_reflns_limit_h_min -15
_diffrn_reflns_limit_k_max 16
_diffrn_reflns_limit_k_min -16
_diffrn_reflns_limit_l_max 17
_diffrn_reflns_limit_l_min -17
_diffrn_reflns_number 22884
_diffrn_reflns_point_group_measured_fraction_full 0.998
_diffrn_reflns_point_group_measured_fraction_max 0.987
_diffrn_reflns_theta_full 25.242
_diffrn_reflns_theta_max 30.779
_diffrn_reflns_theta_min 2.248
_exptl_absorpt_coefficient_mu 2.843
_exptl_absorpt_correction_T_max 0.7461
_exptl_absorpt_correction_T_min 0.4659
_exptl_absorpt_correction_type multi-scan
_exptl_absorpt_process_details
;
SADABS-2016/2 (Bruker,2016/2) was used for absorption correction.
wR2(int) was 0.1267 before and 0.0671 after correction.
The Ratio of minimum to maximum transmission is 0.6244.
The \l/2 correction factor is Not present.
;
_exptl_crystal_colour colourless
_exptl_crystal_colour_primary colourless
_exptl_crystal_density_diffrn 1.818
_exptl_crystal_description block
_exptl_crystal_F_000 730
_exptl_crystal_size_max 0.36
_exptl_crystal_size_mid 0.32
_exptl_crystal_size_min 0.3
_refine_diff_density_max 4.631
_refine_diff_density_min -3.484
_refine_diff_density_rms 0.199
_refine_ls_extinction_method none
_refine_ls_goodness_of_fit_ref 1.061
_refine_ls_hydrogen_treatment constr
_refine_ls_matrix_type full
_refine_ls_number_parameters 391
_refine_ls_number_reflns 8294
_refine_ls_number_restraints 0
_refine_ls_restrained_S_all 1.061
_refine_ls_R_factor_all 0.0573
_refine_ls_R_factor_gt 0.0429
_refine_ls_shift/su_max 0.001
_refine_ls_shift/su_mean 0.000
_refine_ls_structure_factor_coef Fsqd
_refine_ls_weighting_details 'w=1/[\s^2^(Fo^2^)+8.3207P] where P=(Fo^2^+2Fc^2^)/3'
_refine_ls_weighting_scheme calc
_refine_ls_wR_factor_gt 0.0936
_refine_ls_wR_factor_ref 0.1047
_reflns_Friedel_coverage 0.000
_reflns_number_gt 7064
_reflns_number_total 8294
_reflns_threshold_expression 'I > 2\s(I)'
_cod_data_source_file am9b23617_si_002.cif
_cod_data_source_block Dytpob
_cod_database_code 4517413
_shelx_shelxl_version_number 2018/3
_shelx_space_group_comment
;
The symmetry employed for this shelxl refinement is uniquely defined
by the following loop, which should always be used as a source of
symmetry information in preference to the above space-group names.
They are only intended as comments.
;
_shelx_estimated_absorpt_t_max 0.483
_shelx_estimated_absorpt_t_min 0.428
_olex2_refinement_description
;
1. Fixed Uiso
 At 1.2 times of:
  All C(H) groups
 At 1.5 times of:
  All C(H,H,H) groups, All O(H,H) groups
2.a Rotating group:
 O11(H11A,H11B)
2.b Aromatic/amide H refined with riding coordinates:
 C2(H2), C4(H4), C6(H6), C9(H9), C10(H10), C11(H11), C12(H12), C16(H16),
 C17(H17), C18(H18), C19(H19), C23(H23), C24(H24), C25(H25), C26(H26), C28(H28)
2.c Idealised Me refined as rotating group:
 C29(H29A,H29B,H29C), C30(H30A,H30B,H30C)
;
_olex2_submission_special_instructions 'No special instructions were received'

loop_
_space_group_symop_operation_xyz
'x, y, z'
'-x, -y, -z'

loop_
_atom_site_label
_atom_site_type_symbol
_atom_site_fract_x
_atom_site_fract_y
_atom_site_fract_z
_atom_site_U_iso_or_equiv
_atom_site_adp_type
_atom_site_occupancy
_atom_site_site_symmetry_order
_atom_site_calc_flag
_atom_site_refinement_flags_posn
_atom_site_refinement_flags_adp
_atom_site_refinement_flags_occupancy
_atom_site_disorder_assembly
_atom_site_disorder_group
Dy1 Dy 0.32174(2) -0.04540(2) 1.01883(2) 0.01493(6) Uani 1 1 d . . . . .
O1 O 0.5170(3) 0.1482(3) 0.5238(3) 0.0222(6) Uani 1 1 d . . . . .
O2 O 0.5520(3) 0.4419(3) 0.7011(3) 0.0201(6) Uani 1 1 d . . . . .
O3 O 0.1541(3) 0.3545(4) 0.6469(3) 0.0260(7) Uani 1 1 d . . . . .
O4 O 0.5454(3) 0.0313(3) 0.8681(3) 0.0175(6) Uani 1 1 d . . . . .
O5 O 0.3959(3) -0.0176(3) 0.8043(3) 0.0208(6) Uani 1 1 d . . . . .
O6 O 0.3562(3) 0.1731(3) 0.9787(3) 0.0221(6) Uani 1 1 d . . . . .
O7 O 0.5660(3) 0.2248(3) 0.9463(3) 0.0205(6) Uani 1 1 d . . . . .
O8 O -0.1713(3) 0.1141(4) 0.7934(3) 0.0284(7) Uani 1 1 d . . . . .
O9 O 0.0336(4) 0.0919(4) 0.7875(4) 0.0347(9) Uani 1 1 d . . . . .
O10 O 0.1819(3) -0.1991(3) 1.0150(3) 0.0278(7) Uani 1 1 d . . . . .
N1 N 0.0297(4) -0.2604(4) 0.9522(4) 0.0240(8) Uani 1 1 d . . . . .
C1 C 0.4676(4) 0.2326(4) 0.5757(4) 0.0183(8) Uani 1 1 d . . . . .
C2 C 0.3398(4) 0.2511(4) 0.5818(4) 0.0199(8) Uani 1 1 d . . . . .
H2 H 0.293910 0.208346 0.554273 0.024 Uiso 1 1 calc R . . . .
C3 C 0.2831(4) 0.3357(4) 0.6305(4) 0.0189(8) Uani 1 1 d . . . . .
C4 C 0.3500(4) 0.4008(4) 0.6719(4) 0.0185(8) Uani 1 1 d . . . . .
H4 H 0.310116 0.457352 0.704258 0.022 Uiso 1 1 calc R . . . .
C5 C 0.4778(4) 0.3793(4) 0.6637(4) 0.0172(8) Uani 1 1 d . . . . .
C6 C 0.5394(4) 0.2957(4) 0.6144(4) 0.0181(8) Uani 1 1 d . . . . .
H6 H 0.625521 0.282781 0.607785 0.022 Uiso 1 1 calc R . . . .
C7 C 0.6142(4) 0.0756(4) 0.5553(4) 0.0180(8) Uani 1 1 d . . . . .
C8 C 0.6171(4) 0.0104(4) 0.6764(4) 0.0165(7) Uani 1 1 d . . . . .
C9 C 0.7167(4) -0.0647(4) 0.6976(4) 0.0221(9) Uani 1 1 d . . . . .
H9 H 0.720778 -0.106248 0.777511 0.026 Uiso 1 1 calc R . . . .
C10 C 0.8108(5) -0.0785(5) 0.6006(5) 0.0252(9) Uani 1 1 d . . . . .
H10 H 0.875994 -0.130730 0.615890 0.030 Uiso 1 1 calc R . . . .
C11 C 0.8064(5) -0.0136(5) 0.4805(5) 0.0267(10) Uani 1 1 d . . . . .
H11 H 0.868968 -0.022148 0.415274 0.032 Uiso 1 1 calc R . . . .
C12 C 0.7087(5) 0.0641(5) 0.4580(4) 0.0236(9) Uani 1 1 d . . . . .
H12 H 0.706651 0.108308 0.377568 0.028 Uiso 1 1 calc R . . . .
C13 C 0.5133(4) 0.0105(4) 0.7866(4) 0.0163(7) Uani 1 1 d . . . . .
C14 C 0.4833(4) 0.4824(4) 0.7918(4) 0.0193(8) Uani 1 1 d . . . . .
C15 C 0.4297(4) 0.3908(4) 0.9137(4) 0.0188(8) Uani 1 1 d . . . . .
C16 C 0.3580(4) 0.4305(4) 1.0023(4) 0.0213(8) Uani 1 1 d . . . . .
H16 H 0.319715 0.369893 1.083443 0.026 Uiso 1 1 calc R . . . .
C17 C 0.3428(5) 0.5610(5) 0.9710(5) 0.0251(9) Uani 1 1 d . . . . .
H17 H 0.294823 0.587526 1.030719 0.030 Uiso 1 1 calc R . . . .
C18 C 0.4003(5) 0.6507(5) 0.8490(5) 0.0275(10) Uani 1 1 d . . . . .
H18 H 0.391407 0.737673 0.827998 0.033 Uiso 1 1 calc R . . . .
C19 C 0.4703(5) 0.6130(4) 0.7589(5) 0.0248(9) Uani 1 1 d . . . . .
H19 H 0.508029 0.673521 0.677608 0.030 Uiso 1 1 calc R . . . .
C20 C 0.4534(4) 0.2508(4) 0.9490(4) 0.0179(8) Uani 1 1 d . . . . .
C21 C 0.0984(4) 0.3423(4) 0.5650(4) 0.0203(8) Uani 1 1 d . . . . .
C22 C -0.0082(4) 0.2511(4) 0.6116(4) 0.0189(8) Uani 1 1 d . . . . .
C23 C -0.0762(4) 0.2550(5) 0.5319(5) 0.0235(9) Uani 1 1 d . . . . .
H23 H -0.149740 0.196774 0.561693 0.028 Uiso 1 1 calc R . . . .
C24 C -0.0355(5) 0.3446(5) 0.4091(5) 0.0290(10) Uani 1 1 d . . . . .
H24 H -0.081954 0.346379 0.357322 0.035 Uiso 1 1 calc R . . . .
C25 C 0.0744(5) 0.4313(5) 0.3634(5) 0.0299(11) Uani 1 1 d . . . . .
H25 H 0.103456 0.489377 0.280433 0.036 Uiso 1 1 calc R . . . .
C26 C 0.1409(5) 0.4312(5) 0.4421(5) 0.0278(10) Uani 1 1 d . . . . .
H26 H 0.213558 0.490488 0.412529 0.033 Uiso 1 1 calc R . . . .
C27 C -0.0508(4) 0.1458(4) 0.7414(4) 0.0217(9) Uani 1 1 d . . . . .
C28 C 0.1331(5) -0.1868(4) 0.9339(5) 0.0243(9) Uani 1 1 d . . . . .
H28 H 0.171584 -0.121753 0.855082 0.029 Uiso 1 1 calc R . . . .
C29 C -0.0287(6) -0.2358(6) 0.8561(6) 0.0419(14) Uani 1 1 d . . . . .
H29A H -0.114268 -0.211762 0.881097 0.063 Uiso 1 1 calc GR . . . .
H29B H -0.034023 -0.312338 0.843187 0.063 Uiso 1 1 calc GR . . . .
H29C H 0.023518 -0.166918 0.780609 0.063 Uiso 1 1 calc GR . . . .
C30 C -0.0386(7) -0.3593(7) 1.0740(6) 0.0533(19) Uani 1 1 d . . . . .
H30A H -0.016182 -0.442354 1.077849 0.080 Uiso 1 1 calc GR . . . .
H30B H -0.130376 -0.357484 1.089947 0.080 Uiso 1 1 calc GR . . . .
H30C H -0.014387 -0.343789 1.135072 0.080 Uiso 1 1 calc GR . . . .
O11 O 0.1530(6) 0.0684(6) 0.9541(7) 0.085(2) Uani 1 1 d . . . . .
H11A H 0.172345 0.094406 0.876115 0.127 Uiso 1 1 d GR . . . .
H11B H 0.150075 0.137504 0.964658 0.127 Uiso 1 1 d GR . . . .

loop_
_atom_site_aniso_label
_atom_site_aniso_U_11
_atom_site_aniso_U_22
_atom_site_aniso_U_33
_atom_site_aniso_U_23
_atom_site_aniso_U_13
_atom_site_aniso_U_12
Dy1 0.01364(9) 0.01268(9) 0.01597(9) -0.00523(7) -0.00258(7) 0.00093(6)
O1 0.0257(16) 0.0274(16) 0.0246(16) -0.0180(14) -0.0136(13) 0.0123(13)
O2 0.0165(14) 0.0209(15) 0.0234(15) -0.0115(13) -0.0043(12) -0.0008(12)
O3 0.0135(14) 0.0379(19) 0.0318(18) -0.0209(16) -0.0059(13) 0.0034(13)
O4 0.0174(14) 0.0171(13) 0.0156(14) -0.0061(11) -0.0033(11) 0.0005(11)
O5 0.0143(13) 0.0278(16) 0.0177(14) -0.0076(13) -0.0042(11) 0.0001(12)
O6 0.0207(15) 0.0138(13) 0.0315(17) -0.0092(13) -0.0085(13) 0.0021(12)
O7 0.0183(14) 0.0169(14) 0.0273(16) -0.0114(12) -0.0061(13) 0.0041(12)
O8 0.0204(16) 0.0363(19) 0.0227(17) -0.0135(15) 0.0029(13) -0.0072(14)
O9 0.0321(19) 0.036(2) 0.0297(19) -0.0063(16) -0.0121(16) 0.0117(16)
O10 0.0248(17) 0.0286(17) 0.0313(18) -0.0144(15) -0.0079(14) -0.0033(14)
N1 0.0212(18) 0.028(2) 0.0238(19) -0.0126(16) -0.0059(15) -0.0022(15)
C1 0.023(2) 0.0161(18) 0.0150(18) -0.0067(15) -0.0048(16) 0.0041(16)
C2 0.020(2) 0.0180(19) 0.020(2) -0.0070(16) -0.0056(16) -0.0001(16)
C3 0.0145(18) 0.0204(19) 0.0184(19) -0.0070(16) -0.0024(15) 0.0006(15)
C4 0.0154(18) 0.0187(19) 0.0194(19) -0.0085(16) -0.0023(15) 0.0021(15)
C5 0.0160(18) 0.0158(17) 0.0160(18) -0.0048(15) -0.0025(15) -0.0010(15)
C6 0.0165(18) 0.0187(18) 0.0178(19) -0.0068(15) -0.0052(15) 0.0029(15)
C7 0.0164(18) 0.0186(18) 0.020(2) -0.0110(16) -0.0031(15) 0.0018(15)
C8 0.0162(18) 0.0160(17) 0.0154(18) -0.0072(15) -0.0019(15) 0.0005(14)
C9 0.020(2) 0.022(2) 0.025(2) -0.0117(18) -0.0062(17) 0.0059(17)
C10 0.023(2) 0.023(2) 0.032(2) -0.0157(19) -0.0062(19) 0.0081(18)
C11 0.025(2) 0.026(2) 0.029(2) -0.017(2) -0.0015(19) 0.0054(18)
C12 0.024(2) 0.025(2) 0.020(2) -0.0123(18) -0.0018(17) 0.0025(18)
C13 0.0157(18) 0.0137(17) 0.0155(18) -0.0042(14) -0.0022(14) 0.0016(14)
C14 0.0191(19) 0.0176(19) 0.023(2) -0.0101(16) -0.0074(16) 0.0010(15)
C15 0.0183(19) 0.0139(17) 0.025(2) -0.0087(16) -0.0073(16) 0.0028(15)
C16 0.021(2) 0.0189(19) 0.025(2) -0.0112(17) -0.0060(17) 0.0011(16)
C17 0.028(2) 0.021(2) 0.032(2) -0.0159(19) -0.011(2) 0.0067(18)
C18 0.033(3) 0.017(2) 0.036(3) -0.0140(19) -0.014(2) 0.0083(18)
C19 0.030(2) 0.0151(19) 0.026(2) -0.0046(17) -0.0106(19) 0.0010(17)
C20 0.022(2) 0.0120(17) 0.0164(18) -0.0053(14) -0.0025(16) 0.0032(15)
C21 0.0149(18) 0.023(2) 0.025(2) -0.0115(17) -0.0063(16) 0.0042(16)
C22 0.0157(18) 0.0191(19) 0.0193(19) -0.0075(16) -0.0032(15) 0.0018(15)
C23 0.0175(19) 0.029(2) 0.028(2) -0.0161(19) -0.0064(17) 0.0025(17)
C24 0.027(2) 0.035(3) 0.027(2) -0.013(2) -0.012(2) 0.011(2)
C25 0.031(3) 0.029(2) 0.020(2) -0.0031(19) -0.0067(19) 0.011(2)
C26 0.022(2) 0.020(2) 0.033(3) -0.0064(19) -0.0044(19) 0.0001(17)
C27 0.024(2) 0.020(2) 0.0172(19) -0.0086(16) -0.0006(16) -0.0014(17)
C28 0.024(2) 0.021(2) 0.025(2) -0.0088(18) -0.0064(18) 0.0020(17)
C29 0.038(3) 0.045(3) 0.040(3) -0.013(3) -0.016(3) -0.004(3)
C30 0.055(4) 0.056(4) 0.034(3) -0.008(3) -0.007(3) -0.031(3)
O11 0.096(4) 0.091(4) 0.174(7) -0.111(5) -0.115(5) 0.079(4)

loop_
_atom_type_symbol
_atom_type_description
_atom_type_scat_dispersion_real
_atom_type_scat_dispersion_imag
_atom_type_scat_source
C C 0.0033 0.0016 'International Tables Vol C Tables 4.2.6.8 and 6.1.1.4'
H H 0.0000 0.0000 'International Tables Vol C Tables 4.2.6.8 and 6.1.1.4'
Dy Dy -0.1892 4.4098 'International Tables Vol C Tables 4.2.6.8 and 6.1.1.4'
N N 0.0061 0.0033 'International Tables Vol C Tables 4.2.6.8 and 6.1.1.4'
O O 0.0106 0.0060 'International Tables Vol C Tables 4.2.6.8 and 6.1.1.4'

loop_
_geom_angle_atom_site_label_1
_geom_angle_atom_site_label_2
_geom_angle_atom_site_label_3
_geom_angle
_geom_angle_site_symmetry_1
_geom_angle_site_symmetry_3
_geom_angle_publ_flag
O4 Dy1 Dy1 35.73(7) . 2_657 ?
O4 Dy1 Dy1 38.07(7) 2_657 2_657 ?
O4 Dy1 O4 73.80(11) 2_657 . ?
O4 Dy1 O5 126.10(10) 2_657 . ?
O4 Dy1 O10 140.42(12) 2_657 . ?
O4 Dy1 C13 99.98(12) 2_657 . ?
O4 Dy1 C13 26.79(11) . . ?
O4 Dy1 O11 135.55(13) 2_657 . ?
O5 Dy1 Dy1 88.26(7) . 2_657 ?
O5 Dy1 O4 52.76(10) . . ?
O5 Dy1 C13 26.16(11) . . ?
O6 Dy1 Dy1 69.49(8) . 2_657 ?
O6 Dy1 O4 72.32(11) . 2_657 ?
O6 Dy1 O4 75.05(11) . . ?
O6 Dy1 O5 97.48(12) . . ?
O6 Dy1 O10 143.69(12) . . ?
O6 Dy1 C13 88.14(12) . . ?
O6 Dy1 O11 69.56(15) . . ?
O7 Dy1 Dy1 69.39(8) 2_657 2_657 ?
O7 Dy1 O4 73.62(11) 2_657 2_657 ?
O7 Dy1 O4 73.67(10) 2_657 . ?
O7 Dy1 O5 84.34(11) 2_657 . ?
O7 Dy1 O6 138.75(11) 2_657 . ?
O7 Dy1 O10 76.83(12) 2_657 . ?
O7 Dy1 C13 75.55(12) 2_657 . ?
O7 Dy1 O11 150.01(14) 2_657 . ?
O8 Dy1 Dy1 119.12(9) 2_557 2_657 ?
O8 Dy1 O4 81.06(12) 2_557 2_657 ?
O8 Dy1 O4 154.83(12) 2_557 . ?
O8 Dy1 O5 151.80(12) 2_557 . ?
O8 Dy1 O6 98.49(13) 2_557 . ?
O8 Dy1 O7 98.50(13) 2_557 2_657 ?
O8 Dy1 O10 77.88(13) 2_557 . ?
O8 Dy1 C13 173.27(13) 2_557 . ?
O8 Dy1 O11 82.8(2) 2_557 . ?
O10 Dy1 Dy1 143.76(9) . 2_657 ?
O10 Dy1 O4 121.75(11) . . ?
O10 Dy1 O5 75.49(11) . . ?
O10 Dy1 C13 97.48(12) . . ?
C13 Dy1 Dy1 62.11(9) . 2_657 ?
O11 Dy1 Dy1 135.81(16) . 2_657 ?
O11 Dy1 O4 116.2(2) . . ?
O11 Dy1 O5 81.26(19) . . ?
O11 Dy1 O10 74.15(16) . . ?
O11 Dy1 C13 100.8(2) . . ?
C7 O1 C1 121.5(3) . . ?
C5 O2 C14 116.0(3) . . ?
C3 O3 C21 118.3(4) . . ?
Dy1 O4 Dy1 106.20(11) 2_657 . ?
C13 O4 Dy1 91.9(2) . . ?
C13 O4 Dy1 158.1(3) . 2_657 ?
C13 O5 Dy1 94.9(3) . . ?
C20 O6 Dy1 135.5(3) . . ?
C20 O7 Dy1 138.0(3) . 2_657 ?
C27 O8 Dy1 140.6(3) . 2_557 ?
C28 O10 Dy1 128.5(3) . . ?
C28 N1 C29 122.0(4) . . ?
C28 N1 C30 120.6(4) . . ?
C30 N1 C29 117.0(4) . . ?
O1 C1 C2 113.6(4) . . ?
C6 C1 O1 123.5(4) . . ?
C6 C1 C2 122.9(4) . . ?
C1 C2 H2 121.2 . . ?
C3 C2 C1 117.5(4) . . ?
C3 C2 H2 121.2 . . ?
O3 C3 C2 121.6(4) . . ?
O3 C3 C4 116.2(4) . . ?
C2 C3 C4 122.2(4) . . ?
C3 C4 H4 120.9 . . ?
C5 C4 C3 118.3(4) . . ?
C5 C4 H4 120.9 . . ?
O2 C5 C4 121.9(4) . . ?
O2 C5 C6 116.4(4) . . ?
C4 C5 C6 121.6(4) . . ?
C1 C6 C5 117.5(4) . . ?
C1 C6 H6 121.2 . . ?
C5 C6 H6 121.2 . . ?
O1 C7 C8 124.2(4) . . ?
O1 C7 C12 115.4(4) . . ?
C12 C7 C8 120.4(4) . . ?
C7 C8 C13 123.2(4) . . ?
C9 C8 C7 119.1(4) . . ?
C9 C8 C13 117.6(4) . . ?
C8 C9 H9 119.6 . . ?
C8 C9 C10 120.9(4) . . ?
C10 C9 H9 119.6 . . ?
C9 C10 H10 120.3 . . ?
C11 C10 C9 119.4(4) . . ?
C11 C10 H10 120.3 . . ?
C10 C11 H11 119.9 . . ?
C12 C11 C10 120.2(4) . . ?
C12 C11 H11 119.9 . . ?
C7 C12 C11 120.1(5) . . ?
C7 C12 H12 120.0 . . ?
C11 C12 H12 120.0 . . ?
O4 C13 Dy1 61.3(2) . . ?
O4 C13 C8 119.3(4) . . ?
O5 C13 Dy1 58.9(2) . . ?
O5 C13 O4 119.6(4) . . ?
O5 C13 C8 120.9(4) . . ?
C8 C13 Dy1 167.9(3) . . ?
C15 C14 O2 119.1(4) . . ?
C19 C14 O2 119.6(4) . . ?
C19 C14 C15 121.3(4) . . ?
C14 C15 C20 120.4(4) . . ?
C16 C15 C14 119.0(4) . . ?
C16 C15 C20 120.6(4) . . ?
C15 C16 H16 119.7 . . ?
C15 C16 C17 120.6(4) . . ?
C17 C16 H16 119.7 . . ?
C16 C17 H17 120.5 . . ?
C18 C17 C16 119.1(4) . . ?
C18 C17 H17 120.5 . . ?
C17 C18 H18 119.4 . . ?
C19 C18 C17 121.3(4) . . ?
C19 C18 H18 119.4 . . ?
C14 C19 H19 120.6 . . ?
C18 C19 C14 118.7(4) . . ?
C18 C19 H19 120.6 . . ?
O6 C20 C15 115.9(4) . . ?
O7 C20 O6 127.1(4) . . ?
O7 C20 C15 117.0(4) . . ?
C22 C21 O3 118.8(4) . . ?
C26 C21 O3 119.0(4) . . ?
C26 C21 C22 121.7(4) . . ?
C21 C22 C23 117.9(4) . . ?
C21 C22 C27 123.4(4) . . ?
C23 C22 C27 118.7(4) . . ?
C22 C23 H23 119.6 . . ?
C24 C23 C22 120.9(4) . . ?
C24 C23 H23 119.6 . . ?
C23 C24 H24 120.0 . . ?
C25 C24 C23 120.1(5) . . ?
C25 C24 H24 120.0 . . ?
C24 C25 H25 120.1 . . ?
C24 C25 C26 119.8(5) . . ?
C26 C25 H25 120.1 . . ?
C21 C26 C25 119.6(4) . . ?
C21 C26 H26 120.2 . . ?
C25 C26 H26 120.2 . . ?
O8 C27 C22 116.4(4) . . ?
O9 C27 O8 124.6(4) . . ?
O9 C27 C22 118.9(4) . . ?
O10 C28 N1 124.4(5) . . ?
O10 C28 H28 117.8 . . ?
N1 C28 H28 117.8 . . ?
N1 C29 H29A 109.5 . . ?
N1 C29 H29B 109.5 . . ?
N1 C29 H29C 109.5 . . ?
H29A C29 H29B 109.5 . . ?
H29A C29 H29C 109.5 . . ?
H29B C29 H29C 109.5 . . ?
N1 C30 H30A 109.5 . . ?
N1 C30 H30B 109.5 . . ?
N1 C30 H30C 109.5 . . ?
H30A C30 H30B 109.5 . . ?
H30A C30 H30C 109.5 . . ?
H30B C30 H30C 109.5 . . ?
Dy1 O11 H11A 109.0 . . ?
Dy1 O11 H11B 109.7 . . ?
H11A O11 H11B 104.3 . . ?

loop_
_geom_bond_atom_site_label_1
_geom_bond_atom_site_label_2
_geom_bond_distance
_geom_bond_site_symmetry_2
_geom_bond_publ_flag
Dy1 Dy1 3.8821(11) 2_657 ?
Dy1 O4 2.493(3) . ?
Dy1 O4 2.361(3) 2_657 ?
Dy1 O5 2.440(3) . ?
Dy1 O6 2.354(3) . ?
Dy1 O7 2.315(3) 2_657 ?
Dy1 O8 2.243(3) 2_557 ?
Dy1 O10 2.380(3) . ?
Dy1 C13 2.839(4) . ?
Dy1 O11 2.377(4) . ?
O1 C1 1.384(5) . ?
O1 C7 1.381(5) . ?
O2 C5 1.386(5) . ?
O2 C14 1.400(5) . ?
O3 C3 1.381(5) . ?
O3 C21 1.394(6) . ?
O4 C13 1.280(5) . ?
O5 C13 1.256(5) . ?
O6 C20 1.260(5) . ?
O7 C20 1.249(5) . ?
O8 C27 1.260(5) . ?
O9 C27 1.250(6) . ?
O10 C28 1.241(6) . ?
N1 C28 1.327(6) . ?
N1 C29 1.453(7) . ?
N1 C30 1.447(7) . ?
C1 C2 1.386(6) . ?
C1 C6 1.383(6) . ?
C2 H2 0.9300 . ?
C2 C3 1.383(6) . ?
C3 C4 1.388(6) . ?
C4 H4 0.9300 . ?
C4 C5 1.388(6) . ?
C5 C6 1.395(6) . ?
C6 H6 0.9300 . ?
C7 C8 1.400(6) . ?
C7 C12 1.386(6) . ?
C8 C9 1.388(6) . ?
C8 C13 1.494(6) . ?
C9 H9 0.9300 . ?
C9 C10 1.393(6) . ?
C10 H10 0.9300 . ?
C10 C11 1.393(7) . ?
C11 H11 0.9300 . ?
C11 C12 1.389(7) . ?
C12 H12 0.9300 . ?
C14 C15 1.394(6) . ?
C14 C19 1.393(6) . ?
C15 C16 1.384(6) . ?
C15 C20 1.515(6) . ?
C16 H16 0.9300 . ?
C16 C17 1.398(6) . ?
C17 H17 0.9300 . ?
C17 C18 1.393(7) . ?
C18 H18 0.9300 . ?
C18 C19 1.378(7) . ?
C19 H19 0.9300 . ?
C21 C22 1.388(6) . ?
C21 C26 1.386(7) . ?
C22 C23 1.399(6) . ?
C22 C27 1.507(6) . ?
C23 H23 0.9300 . ?
C23 C24 1.388(7) . ?
C24 H24 0.9300 . ?
C24 C25 1.386(8) . ?
C25 H25 0.9300 . ?
C25 C26 1.389(8) . ?
C26 H26 0.9300 . ?
C28 H28 0.9300 . ?
C29 H29A 0.9600 . ?
C29 H29B 0.9600 . ?
C29 H29C 0.9600 . ?
C30 H30A 0.9600 . ?
C30 H30B 0.9600 . ?
C30 H30C 0.9600 . ?
O11 H11A 0.8514 . ?
O11 H11B 0.8519 . ?

loop_
_geom_torsion_atom_site_label_1
_geom_torsion_atom_site_label_2
_geom_torsion_atom_site_label_3
_geom_torsion_atom_site_label_4
_geom_torsion
_geom_torsion_site_symmetry_1
_geom_torsion_site_symmetry_2
_geom_torsion_site_symmetry_3
_geom_torsion_site_symmetry_4
_geom_torsion_publ_flag
Dy1 O4 C13 Dy1 146.0(7) 2_657 . . . ?
Dy1 O4 C13 O5 155.2(5) 2_657 . . . ?
Dy1 O4 C13 O5 9.2(4) . . . . ?
Dy1 O4 C13 C8 -20.3(9) 2_657 . . . ?
Dy1 O4 C13 C8 -166.2(3) . . . . ?
Dy1 O5 C13 O4 -9.5(4) . . . . ?
Dy1 O5 C13 C8 165.9(3) . . . . ?
Dy1 O6 C20 O7 -9.4(7) . . . . ?
Dy1 O6 C20 C15 170.9(3) . . . . ?
Dy1 O7 C20 O6 1.9(8) 2_657 . . . ?
Dy1 O7 C20 C15 -178.4(3) 2_657 . . . ?
Dy1 O8 C27 O9 37.5(8) 2_557 . . . ?
Dy1 O8 C27 C22 -146.2(4) 2_557 . . . ?
Dy1 O10 C28 N1 -160.1(4) . . . . ?
O1 C1 C2 C3 -178.9(4) . . . . ?
O1 C1 C6 C5 179.2(4) . . . . ?
O1 C7 C8 C9 177.0(4) . . . . ?
O1 C7 C8 C13 1.0(6) . . . . ?
O1 C7 C12 C11 -176.0(4) . . . . ?
O2 C5 C6 C1 -179.6(4) . . . . ?
O2 C14 C15 C16 -177.8(4) . . . . ?
O2 C14 C15 C20 4.2(6) . . . . ?
O2 C14 C19 C18 178.8(4) . . . . ?
O3 C3 C4 C5 176.5(4) . . . . ?
O3 C21 C22 C23 169.2(4) . . . . ?
O3 C21 C22 C27 -13.2(6) . . . . ?
O3 C21 C26 C25 -171.0(4) . . . . ?
C1 O1 C7 C8 43.7(6) . . . . ?
C1 O1 C7 C12 -139.8(4) . . . . ?
C1 C2 C3 O3 -176.2(4) . . . . ?
C1 C2 C3 C4 0.2(6) . . . . ?
C2 C1 C6 C5 1.3(6) . . . . ?
C2 C3 C4 C5 -0.1(6) . . . . ?
C3 O3 C21 C22 121.0(5) . . . . ?
C3 O3 C21 C26 -66.7(6) . . . . ?
C3 C4 C5 O2 179.0(4) . . . . ?
C3 C4 C5 C6 0.6(6) . . . . ?
C4 C5 C6 C1 -1.1(6) . . . . ?
C5 O2 C14 C15 74.3(5) . . . . ?
C5 O2 C14 C19 -106.0(5) . . . . ?
C6 C1 C2 C3 -0.8(6) . . . . ?
C7 O1 C1 C2 -151.8(4) . . . . ?
C7 O1 C1 C6 30.0(6) . . . . ?
C7 C8 C9 C10 -1.9(7) . . . . ?
C7 C8 C13 Dy1 136.6(13) . . . . ?
C7 C8 C13 O4 -133.6(4) . . . . ?
C7 C8 C13 O5 51.0(6) . . . . ?
C8 C7 C12 C11 0.6(7) . . . . ?
C8 C9 C10 C11 1.6(7) . . . . ?
C9 C8 C13 Dy1 -39.5(16) . . . . ?
C9 C8 C13 O4 50.3(5) . . . . ?
C9 C8 C13 O5 -125.1(5) . . . . ?
C9 C10 C11 C12 -0.2(7) . . . . ?
C10 C11 C12 C7 -0.9(7) . . . . ?
C12 C7 C8 C9 0.7(6) . . . . ?
C12 C7 C8 C13 -175.3(4) . . . . ?
C13 C8 C9 C10 174.4(4) . . . . ?
C14 O2 C5 C4 26.1(6) . . . . ?
C14 O2 C5 C6 -155.4(4) . . . . ?
C14 C15 C16 C17 -1.9(7) . . . . ?
C14 C15 C20 O6 -111.3(5) . . . . ?
C14 C15 C20 O7 69.0(6) . . . . ?
C15 C14 C19 C18 -1.4(7) . . . . ?
C15 C16 C17 C18 0.2(7) . . . . ?
C16 C15 C20 O6 70.7(6) . . . . ?
C16 C15 C20 O7 -108.9(5) . . . . ?
C16 C17 C18 C19 0.9(8) . . . . ?
C17 C18 C19 C14 -0.3(7) . . . . ?
C19 C14 C15 C16 2.5(7) . . . . ?
C19 C14 C15 C20 -175.5(4) . . . . ?
C20 C15 C16 C17 176.1(4) . . . . ?
C21 O3 C3 C2 -31.1(6) . . . . ?
C21 O3 C3 C4 152.3(4) . . . . ?
C21 C22 C23 C24 2.1(7) . . . . ?
C21 C22 C27 O8 145.0(5) . . . . ?
C21 C22 C27 O9 -38.5(7) . . . . ?
C22 C21 C26 C25 1.1(7) . . . . ?
C22 C23 C24 C25 0.4(7) . . . . ?
C23 C22 C27 O8 -37.5(6) . . . . ?
C23 C22 C27 O9 139.0(5) . . . . ?
C23 C24 C25 C26 -2.2(8) . . . . ?
C24 C25 C26 C21 1.5(8) . . . . ?
C26 C21 C22 C23 -2.9(7) . . . . ?
C26 C21 C22 C27 174.7(4) . . . . ?
C27 C22 C23 C24 -175.6(4) . . . . ?
C29 N1 C28 O10 175.5(5) . . . . ?
C30 N1 C28 O10 3.0(8) . . . . ?
